data_2211222
loop_
_publ_author_name
'Wang, Hong-Mei'
'Zeng, Xiao-Hua'
'Hu, Zong-Qiu'
'Li, Gui-Hua'
'Tian, Jia-Hua'

_publ_section_title
;Ethyl
 1-benzyl-5-[2-(2,4-dichlorophenyl)-3-isopropylisoureido]-1<i>H</i>-1,2,3-triazole-4-carboxylate
;
_journal_coeditor_code WK2029
_journal_issue 11
_journal_name_full 'Acta Crystallographica Section E'
_journal_page_first o5174
_journal_page_last o5175
_journal_paper_doi 10.1107/S1600536806043558
_journal_volume 62
_journal_year 2006
_chemical_formula_iupac 'C22 H23 Cl2 N5 O3'
_chemical_formula_moiety 'C22 H23 Cl2 N5 O3'
_chemical_formula_sum 'C22 H23 Cl2 N5 O3'
_chemical_formula_weight 476.35
_chemical_name_systematic
;
 1-Benzyl-5-[2-(2,3-dichloro-phenyl)-3-isopropyl-isoureido]
-1H-1,2,3-triazole-4-carboxylic acid ethyl ester
;
_space_group_IT_number 14
_symmetry_cell_setting monoclinic
_symmetry_space_group_name_Hall '-P 2ybc'
_symmetry_space_group_name_H-M 'P 1 21/c 1'
_atom_sites_solution_hydrogens geom
_atom_sites_solution_primary direct
_atom_sites_solution_secondary difmap
_cell_angle_alpha 90.00
_cell_angle_beta 91.639(2)
_cell_angle_gamma 90.00
_cell_formula_units_Z 4
_cell_length_a 9.1692(8)
_cell_length_b 10.1164(9)
_cell_length_c 25.360(2)
_cell_measurement_reflns_used 2743
_cell_measurement_temperature 292(2)
_cell_measurement_theta_max 20.22
_cell_measurement_theta_min 2.58
_cell_volume 2351.4(3)
_computing_cell_refinement 'SAINT (Bruker, 2001)'
_computing_data_collection 'SMART (Bruker, 2001)'
_computing_data_reduction SAINT
_computing_molecular_graphics 'SHELXTL (Sheldrick, 2001)'
_computing_publication_material SHELXTL
_computing_structure_refinement 'SHELXL97 (Sheldrick, 1997)'
_computing_structure_solution 'SHELXS97 (Sheldrick, 1997)'
_diffrn_ambient_temperature 292(2)
_diffrn_measured_fraction_theta_full 0.991
_diffrn_measured_fraction_theta_max 0.991
_diffrn_measurement_device_type 'Bruker SMART ccd area detector'
_diffrn_measurement_method '\f and \w '
_diffrn_radiation_monochromator graphite
_diffrn_radiation_source 'fine-focus sealed tube'
_diffrn_radiation_type 'Mo K\a'
_diffrn_radiation_wavelength 0.71073
_diffrn_reflns_av_R_equivalents 0.0613
_diffrn_reflns_av_sigmaI/netI 0.0479
_diffrn_reflns_limit_h_max 10
_diffrn_reflns_limit_h_min -10
_diffrn_reflns_limit_k_max 12
_diffrn_reflns_limit_k_min -11
_diffrn_reflns_limit_l_max 30
_diffrn_reflns_limit_l_min -30
_diffrn_reflns_number 14845
_diffrn_reflns_theta_full 25.00
_diffrn_reflns_theta_max 25.00
_diffrn_reflns_theta_min 2.17
_exptl_absorpt_coefficient_mu 0.309
_exptl_absorpt_correction_T_max 0.9609
_exptl_absorpt_correction_T_min 0.9129
_exptl_absorpt_correction_type multi-scan
_exptl_absorpt_process_details '(SADABS; Sheldrick, 1996)'
_exptl_crystal_colour colorless
_exptl_crystal_density_diffrn 1.346
_exptl_crystal_density_method 'not measured'
_exptl_crystal_description block
_exptl_crystal_F_000 992
_exptl_crystal_size_max 0.30
_exptl_crystal_size_mid 0.20
_exptl_crystal_size_min 0.13
_refine_diff_density_max 0.564
_refine_diff_density_min -0.620
_refine_ls_extinction_coef 0.00050(10)
_refine_ls_extinction_expression Fc^*^=kFc[1+0.001xFc^2^\l^3^/sin(2\q)]^-1/4^
_refine_ls_extinction_method SHELXL97
_refine_ls_goodness_of_fit_ref 1.019
_refine_ls_hydrogen_treatment constr
_refine_ls_matrix_type full
_refine_ls_number_parameters 292
_refine_ls_number_reflns 4092
_refine_ls_number_restraints 0
_refine_ls_restrained_S_all 1.019
_refine_ls_R_factor_all 0.1016
_refine_ls_R_factor_gt 0.0651
_refine_ls_shift/su_max 0.001
_refine_ls_shift/su_mean 0.000
_refine_ls_structure_factor_coef Fsqd
_refine_ls_weighting_details 'calc w=1/[\s^2^(Fo^2^)+(0.1039P)^2^] where P=(Fo^2^+2Fc^2^)/3'
_refine_ls_weighting_scheme calc
_refine_ls_wR_factor_gt 0.1760
_refine_ls_wR_factor_ref 0.1954
_reflns_number_gt 2418
_reflns_number_total 4092
_reflns_threshold_expression >2\s(I)
_cod_data_source_file wk2029.cif
_cod_data_source_block I
_cod_original_cell_volume 2351.4(4)
_cod_original_sg_symbol_H-M 'P 21/c'
_cod_database_code 2211222
_cod_database_fobs_code 2211222

loop_
_symmetry_equiv_pos_as_xyz
'x, y, z'
'-x, y+1/2, -z+1/2'
'-x, -y, -z'
'x, -y-1/2, z-1/2'

loop_
_atom_site_type_symbol
_atom_site_label
_atom_site_fract_x
_atom_site_fract_y
_atom_site_fract_z
_atom_site_U_iso_or_equiv
_atom_site_adp_type
_atom_site_calc_flag
_atom_site_refinement_flags
_atom_site_occupancy
C C1 0.5226(4) 0.4110(4) 0.19477(12) 0.0753(10) Uani d . 1
C C2 0.4942(4) 0.4461(5) 0.24625(14) 0.0899(12) Uani d . 1
H H2 0.4182 0.5036 0.2536 0.108 Uiso calc R 1
C C3 0.5792(5) 0.3949(5) 0.28567(15) 0.0953(13) Uani d . 1
C C4 0.6905(5) 0.3102(5) 0.27669(15) 0.1034(14) Uani d . 1
H H4 0.7466 0.2761 0.3046 0.124 Uiso calc R 1
C C5 0.7194(5) 0.2749(4) 0.22447(15) 0.0898(11) Uani d . 1
H H5 0.7952 0.2170 0.2174 0.108 Uiso calc R 1
C C6 0.6356(4) 0.3263(3) 0.18415(12) 0.0679(9) Uani d . 1
C C7 0.7364(3) 0.3688(3) 0.10123(12) 0.0595(8) Uani d . 1
C C8 0.6091(4) 0.2450(4) 0.02921(14) 0.0828(11) Uani d . 1
H H8 0.5275 0.2383 0.0532 0.099 Uiso calc R 1
C C9 0.6808(7) 0.1117(5) 0.0261(3) 0.149(2) Uani d . 1
H H9A 0.7581 0.1152 0.0014 0.223 Uiso calc R 1
H H9B 0.6100 0.0471 0.0146 0.223 Uiso calc R 1
H H9C 0.7201 0.0876 0.0602 0.223 Uiso calc R 1
C C10 0.5504(5) 0.2915(5) -0.02346(16) 0.1033(13) Uani d . 1
H H10A 0.5093 0.3782 -0.0199 0.155 Uiso calc R 1
H H10B 0.4762 0.2315 -0.0362 0.155 Uiso calc R 1
H H10C 0.6280 0.2945 -0.0480 0.155 Uiso calc R 1
C C11 0.9048(3) 0.5380(3) 0.09657(9) 0.0502(7) Uani d . 1
C C12 1.0310(3) 0.5239(3) 0.06778(11) 0.0567(8) Uani d . 1
C C13 1.1161(4) 0.4103(3) 0.05203(11) 0.0645(9) Uani d . 1
C C14 1.1448(6) 0.1802(4) 0.05943(19) 0.1201(17) Uani d . 1
H H14A 1.1398 0.1660 0.0216 0.144 Uiso calc R 1
H H14B 1.2466 0.1903 0.0702 0.144 Uiso calc R 1
C C15 1.0866(8) 0.0730(4) 0.0846(2) 0.145(2) Uani d . 1
H H15A 1.0715 0.0948 0.1209 0.218 Uiso calc R 1
H H15B 1.1527 -0.0004 0.0828 0.218 Uiso calc R 1
H H15C 0.9950 0.0497 0.0678 0.218 Uiso calc R 1
C C16 0.7712(4) 0.7427(3) 0.12449(12) 0.0672(9) Uani d . 1
H H16A 0.6827 0.6902 0.1238 0.081 Uiso calc R 1
H H16B 0.7511 0.8237 0.1052 0.081 Uiso calc R 1
C C17 0.8120(3) 0.7766(3) 0.18105(12) 0.0603(8) Uani d . 1
C C18 0.8885(5) 0.8877(4) 0.19436(16) 0.0948(12) Uani d . 1
H H18 0.9159 0.9456 0.1679 0.114 Uiso calc R 1
C C19 0.9264(5) 0.9164(5) 0.2466(2) 0.1112(15) Uani d . 1
H H19 0.9808 0.9916 0.2548 0.133 Uiso calc R 1
C C20 0.8832(5) 0.8332(6) 0.28574(16) 0.1009(14) Uani d . 1
H H20 0.9063 0.8521 0.3209 0.121 Uiso calc R 1
C C21 0.8080(6) 0.7253(5) 0.27298(16) 0.1082(15) Uani d . 1
H H21 0.7784 0.6684 0.2994 0.130 Uiso calc R 1
C C22 0.7730(5) 0.6963(4) 0.22111(14) 0.0884(11) Uani d . 1
H H22 0.7210 0.6194 0.2133 0.106 Uiso calc R 1
Cl Cl1 0.41980(12) 0.47759(15) 0.14379(4) 0.1179(5) Uani d . 1
Cl Cl2 0.54512(17) 0.44246(19) 0.35027(4) 0.1568(7) Uani d . 1
N N1 0.7129(3) 0.3429(3) 0.05081(9) 0.0697(8) Uani d . 1
H H1A 0.7733 0.3834 0.0243 0.084 Uiso d R 1
N N2 0.8169(3) 0.4551(2) 0.12456(9) 0.0557(6) Uani d . 1
N N3 0.8853(3) 0.6698(2) 0.09831(8) 0.0580(7) Uani d . 1
N N4 0.9900(4) 0.7343(3) 0.07156(11) 0.0780(9) Uani d . 1
N N5 1.0775(3) 0.6460(3) 0.05353(11) 0.0738(8) Uani d . 1
O O1 0.6565(3) 0.2862(2) 0.13251(8) 0.0763(7) Uani d . 1
O O2 1.0656(3) 0.2991(2) 0.07224(9) 0.0792(7) Uani d . 1
O O3 1.2201(3) 0.4157(3) 0.02441(9) 0.0855(8) Uani d . 1

loop_
_atom_site_aniso_label
_atom_site_aniso_U_11
_atom_site_aniso_U_22
_atom_site_aniso_U_33
_atom_site_aniso_U_12
_atom_site_aniso_U_13
_atom_site_aniso_U_23
C1 0.061(2) 0.110(3) 0.0545(19) -0.018(2) 0.0100(16) 0.0080(18)
C2 0.076(3) 0.132(4) 0.063(2) -0.012(2) 0.018(2) 0.004(2)
C3 0.081(3) 0.149(4) 0.056(2) -0.043(3) 0.013(2) 0.009(2)
C4 0.097(3) 0.148(4) 0.065(2) -0.031(3) -0.006(2) 0.040(3)
C5 0.085(3) 0.102(3) 0.083(3) -0.006(2) 0.011(2) 0.025(2)
C6 0.073(2) 0.080(2) 0.0509(18) -0.0261(19) 0.0103(17) 0.0102(17)
C7 0.062(2) 0.066(2) 0.0520(18) -0.0109(16) 0.0155(15) 0.0007(15)
C8 0.070(2) 0.110(3) 0.069(2) -0.039(2) 0.0081(18) -0.017(2)
C9 0.155(5) 0.088(3) 0.201(6) -0.029(3) -0.049(4) -0.029(4)
C10 0.081(3) 0.143(4) 0.086(3) -0.018(3) -0.007(2) -0.016(3)
C11 0.0544(18) 0.0619(19) 0.0343(13) -0.0107(15) -0.0010(12) 0.0018(13)
C12 0.0570(18) 0.072(2) 0.0417(15) -0.0089(17) 0.0047(13) 0.0028(14)
C13 0.065(2) 0.085(2) 0.0431(16) -0.0026(18) 0.0058(15) 0.0092(16)
C14 0.160(4) 0.091(3) 0.112(3) 0.038(3) 0.054(3) 0.020(3)
C15 0.223(7) 0.079(3) 0.135(4) -0.002(4) 0.026(4) 0.000(3)
C16 0.079(2) 0.0636(19) 0.0590(18) 0.0085(17) -0.0059(16) -0.0022(15)
C17 0.0583(19) 0.064(2) 0.0584(18) 0.0058(16) -0.0007(14) -0.0058(15)
C18 0.099(3) 0.110(3) 0.076(2) -0.024(3) 0.013(2) -0.007(2)
C19 0.094(3) 0.125(4) 0.114(4) -0.027(3) -0.006(3) -0.049(3)
C20 0.093(3) 0.143(4) 0.066(3) 0.019(3) -0.010(2) -0.023(3)
C21 0.150(4) 0.117(4) 0.058(2) 0.012(3) 0.006(2) 0.002(2)
C22 0.123(3) 0.082(2) 0.060(2) -0.010(2) -0.001(2) 0.0022(19)
Cl1 0.0889(8) 0.1844(13) 0.0803(7) 0.0140(8) -0.0006(6) 0.0282(7)
Cl2 0.1507(12) 0.2637(19) 0.0572(6) -0.0814(12) 0.0263(7) -0.0195(8)
N1 0.0702(18) 0.0896(19) 0.0500(15) -0.0324(15) 0.0142(12) -0.0058(13)
N2 0.0601(16) 0.0634(15) 0.0440(12) -0.0119(13) 0.0093(11) 0.0003(12)
N3 0.0720(17) 0.0572(16) 0.0451(13) -0.0087(13) 0.0060(12) 0.0011(11)
N4 0.095(2) 0.0750(19) 0.0649(17) -0.0247(17) 0.0144(16) 0.0037(14)
N5 0.0739(19) 0.086(2) 0.0625(16) -0.0217(17) 0.0131(14) 0.0063(15)
O1 0.0922(17) 0.0783(15) 0.0599(13) -0.0345(12) 0.0257(11) -0.0024(11)
O2 0.0914(17) 0.0781(16) 0.0692(14) 0.0187(13) 0.0247(12) 0.0069(12)
O3 0.0700(16) 0.121(2) 0.0666(14) 0.0077(14) 0.0213(13) 0.0058(13)

loop_
_atom_type_symbol
_atom_type_description
_atom_type_scat_dispersion_real
_atom_type_scat_dispersion_imag
_atom_type_scat_source
c c 0.0033 0.0016 'international tables vol c tables 4.2.6.8 and 6.1.1.4'
h h 0.0000 0.0000 'international tables vol c tables 4.2.6.8 and 6.1.1.4'
n n 0.0061 0.0033 'international tables vol c tables 4.2.6.8 and 6.1.1.4'
o o 0.0106 0.0060 'international tables vol c tables 4.2.6.8 and 6.1.1.4'
cl cl 0.1484 0.1585 'international tables vol c tables 4.2.6.8 and 6.1.1.4'

loop_
_geom_angle_atom_site_label_1
_geom_angle_atom_site_label_2
_geom_angle_atom_site_label_3
_geom_angle
_geom_angle_publ_flag
C6 C1 C2 120.4(3) ?
C6 C1 Cl1 119.8(3) ?
C2 C1 Cl1 119.7(3) ?
C3 C2 C1 118.6(4) ?
C3 C2 H2 120.7 ?
C1 C2 H2 120.7 ?
C2 C3 C4 122.5(4) ?
C2 C3 Cl2 118.2(4) ?
C4 C3 Cl2 119.2(4) ?
C3 C4 C5 118.8(4) ?
C3 C4 H4 120.6 ?
C5 C4 H4 120.6 ?
C6 C5 C4 119.5(4) ?
C6 C5 H5 120.2 ?
C4 C5 H5 120.2 ?
C5 C6 C1 120.1(3) ?
C5 C6 O1 120.3(3) ?
C1 C6 O1 119.4(3) ?
N2 C7 N1 131.5(3) ?
N2 C7 O1 117.2(3) ?
N1 C7 O1 111.3(3) ?
N1 C8 C10 109.5(3) ?
N1 C8 C9 110.2(3) ?
C10 C8 C9 112.3(4) ?
N1 C8 H8 108.3 ?
C10 C8 H8 108.3 ?
C9 C8 H8 108.3 ?
C8 C9 H9A 109.5 ?
C8 C9 H9B 109.5 ?
H9A C9 H9B 109.5 ?
C8 C9 H9C 109.5 ?
H9A C9 H9C 109.5 ?
H9B C9 H9C 109.5 ?
C8 C10 H10A 109.5 ?
C8 C10 H10B 109.5 ?
H10A C10 H10B 109.5 ?
C8 C10 H10C 109.5 ?
H10A C10 H10C 109.5 ?
H10B C10 H10C 109.5 ?
N3 C11 N2 120.5(2) y
N3 C11 C12 103.4(2) y
N2 C11 C12 135.7(3) y
N5 C12 C11 108.5(3) y
N5 C12 C13 118.1(3) ?
C11 C12 C13 133.4(3) ?
O3 C13 O2 123.8(3) ?
O3 C13 C12 124.6(3) ?
O2 C13 C12 111.7(3) ?
C15 C14 O2 110.3(4) ?
C15 C14 H14A 109.6 ?
O2 C14 H14A 109.6 ?
C15 C14 H14B 109.6 ?
O2 C14 H14B 109.6 ?
H14A C14 H14B 108.1 ?
C14 C15 H15A 109.5 ?
C14 C15 H15B 109.5 ?
H15A C15 H15B 109.5 ?
C14 C15 H15C 109.5 ?
H15A C15 H15C 109.5 ?
H15B C15 H15C 109.5 ?
N3 C16 C17 112.7(3) ?
N3 C16 H16A 109.0 ?
C17 C16 H16A 109.0 ?
N3 C16 H16B 109.0 ?
C17 C16 H16B 109.0 ?
H16A C16 H16B 107.8 ?
C22 C17 C18 117.0(3) ?
C22 C17 C16 120.7(3) ?
C18 C17 C16 122.3(3) ?
C17 C18 C19 121.4(4) ?
C17 C18 H18 119.3 ?
C19 C18 H18 119.3 ?
C20 C19 C18 119.5(4) ?
C20 C19 H19 120.2 ?
C18 C19 H19 120.2 ?
C21 C20 C19 119.2(4) ?
C21 C20 H20 120.4 ?
C19 C20 H20 120.4 ?
C20 C21 C22 120.9(4) ?
C20 C21 H21 119.5 ?
C22 C21 H21 119.5 ?
C17 C22 C21 121.9(4) ?
C17 C22 H22 119.1 ?
C21 C22 H22 119.1 ?
C7 N1 C8 125.7(3) ?
C7 N1 H1A 120.3 ?
C8 N1 H1A 113.8 ?
C7 N2 C11 121.1(2) y
C11 N3 N4 111.3(3) ?
C11 N3 C16 127.9(2) ?
N4 N3 C16 120.8(3) ?
N5 N4 N3 107.4(3) ?
N4 N5 C12 109.4(3) ?
C7 O1 C6 117.1(2) ?
C13 O2 C14 115.8(3) ?

loop_
_geom_bond_atom_site_label_1
_geom_bond_atom_site_label_2
_geom_bond_distance
_geom_bond_publ_flag
C1 C6 1.377(5) ?
C1 C2 1.385(5) ?
C1 Cl1 1.716(4) ?
C2 C3 1.353(6) ?
C2 H2 0.9300 ?
C3 C4 1.357(6) ?
C3 Cl2 1.744(4) ?
C4 C5 1.404(6) ?
C4 H4 0.9300 ?
C5 C6 1.364(5) ?
C5 H5 0.9300 ?
C6 O1 1.389(4) ?
C7 N2 1.278(4) y
C7 N1 1.317(4) y
C7 O1 1.377(3) y
C8 N1 1.468(4) ?
C8 C10 1.501(5) ?
C8 C9 1.504(6) ?
C8 H8 0.9800 ?
C9 H9A 0.9600 ?
C9 H9B 0.9600 ?
C9 H9C 0.9600 ?
C10 H10A 0.9600 ?
C10 H10B 0.9600 ?
C10 H10C 0.9600 ?
C11 N3 1.346(4) y
C11 N2 1.374(3) y
C11 C12 1.394(4) y
C12 N5 1.359(4) y
C12 C13 1.450(4) ?
C13 O3 1.201(4) ?
C13 O2 1.325(4) ?
C14 C15 1.375(6) ?
C14 O2 1.447(4) ?
C14 H14A 0.9700 ?
C14 H14B 0.9700 ?
C15 H15A 0.9600 ?
C15 H15B 0.9600 ?
C15 H15C 0.9600 ?
C16 N3 1.456(4) ?
C16 C17 1.512(4) ?
C16 H16A 0.9700 ?
C16 H16B 0.9700 ?
C17 C22 1.357(4) ?
C17 C18 1.362(5) ?
C18 C19 1.390(6) ?
C18 H18 0.9300 ?
C19 C20 1.370(6) ?
C19 H19 0.9300 ?
C20 C21 1.326(6) ?
C20 H20 0.9300 ?
C21 C22 1.377(5) ?
C21 H21 0.9300 ?
C22 H22 0.9300 ?
N1 H1A 0.9733 ?
N3 N4 1.358(3) y
N4 N5 1.293(4) y

loop_
_geom_hbond_atom_site_label_D
_geom_hbond_atom_site_label_H
_geom_hbond_atom_site_label_A
_geom_hbond_site_symmetry_A
_geom_hbond_distance_DH
_geom_hbond_distance_HA
_geom_hbond_distance_DA
_geom_hbond_angle_DHA
N1 H1A N5 3_765 0.97 2.45 3.317(3) 147.8
N1 H1A O3 3_765 0.97 2.38 3.170(4) 137.9

loop_
_geom_torsion_atom_site_label_1
_geom_torsion_atom_site_label_2
_geom_torsion_atom_site_label_3
_geom_torsion_atom_site_label_4
_geom_torsion
_geom_torsion_publ_flag
C6 C1 C2 C3 -0.3(6) ?
Cl1 C1 C2 C3 -178.3(3) ?
C1 C2 C3 C4 -0.3(6) ?
C1 C2 C3 Cl2 178.6(3) ?
C2 C3 C4 C5 0.5(6) ?
Cl2 C3 C4 C5 -178.4(3) ?
C3 C4 C5 C6 0.0(6) ?
C4 C5 C6 C1 -0.7(5) ?
C4 C5 C6 O1 -175.9(3) ?
C2 C1 C6 C5 0.8(5) ?
Cl1 C1 C6 C5 178.8(3) ?
C2 C1 C6 O1 176.1(3) ?
Cl1 C1 C6 O1 -5.9(4) ?
N3 C11 C12 N5 -1.0(3) y
N2 C11 C12 N5 -173.3(3) ?
N3 C11 C12 C13 178.3(3) ?
N2 C11 C12 C13 5.9(6) ?
N5 C12 C13 O3 -4.8(5) ?
C11 C12 C13 O3 176.0(3) ?
N5 C12 C13 O2 174.7(3) ?
C11 C12 C13 O2 -4.5(5) ?
N3 C16 C17 C22 -93.5(4) ?
N3 C16 C17 C18 86.6(4) ?
C22 C17 C18 C19 0.9(6) ?
C16 C17 C18 C19 -179.2(4) ?
C17 C18 C19 C20 -1.6(7) ?
C18 C19 C20 C21 1.2(7) ?
C19 C20 C21 C22 -0.1(7) ?
C18 C17 C22 C21 0.3(6) ?
C16 C17 C22 C21 -179.6(4) ?
C20 C21 C22 C17 -0.7(7) ?
N2 C7 N1 C8 -175.8(3) ?
O1 C7 N1 C8 3.5(5) ?
C10 C8 N1 C7 148.3(3) ?
C9 C8 N1 C7 -87.7(5) ?
N1 C7 N2 C11 -3.3(5) ?
O1 C7 N2 C11 177.4(3) ?
N3 C11 N2 C7 118.7(3) y
C12 C11 N2 C7 -69.9(5) y
N2 C11 N3 N4 175.1(2) y
C12 C11 N3 N4 1.2(3) ?
N2 C11 N3 C16 -4.7(4) ?
C12 C11 N3 C16 -178.5(3) ?
C17 C16 N3 C11 89.1(4) ?
C17 C16 N3 N4 -90.6(3) ?
C11 N3 N4 N5 -1.1(3) y
C16 N3 N4 N5 178.7(3) ?
N3 N4 N5 C12 0.4(3) ?
C11 C12 N5 N4 0.3(3) y
C13 C12 N5 N4 -179.0(3) ?
N2 C7 O1 C6 18.4(4) ?
N1 C7 O1 C6 -161.1(3) ?
C5 C6 O1 C7 -100.1(4) ?
C1 C6 O1 C7 84.6(4) ?
O3 C13 O2 C14 0.5(5) ?
C12 C13 O2 C14 -179.1(3) ?
C15 C14 O2 C13 177.1(4) ?

loop_
_cod_related_entry_id
_cod_related_entry_database
_cod_related_entry_code
1 ChemSpider 21126063
